data_1504033
loop_
_publ_author_name
'Zhang, Yun'
'Panek, James S.'

_publ_section_title
;
 Stereocontrolled synthesis of spirooxindoles through Lewis acid-promoted
 [5 + 2]-annulation of chiral silyl alcohols.
;
_journal_issue 15
_journal_name_full 'Organic letters'
_journal_page_first 3366
_journal_page_last 3369
_journal_paper_doi 10.1021/ol901202t
_journal_volume 11
_journal_year 2009
_chemical_absolute_configuration unk
_chemical_formula_moiety 'C22 H23 N O2'
_chemical_formula_sum 'C22 H23 N O2'
_chemical_formula_weight 333.41
_chemical_name_systematic
; 
 ? 
;
_space_group_IT_number 19
_symmetry_cell_setting orthorhombic
_symmetry_space_group_name_Hall 'P 2ac 2ab'
_symmetry_space_group_name_H-M 'P 21 21 21'
_atom_sites_solution_hydrogens difmap
_atom_sites_solution_primary direct
_atom_sites_solution_secondary difmap
_audit_creation_method SHELXL-97
_cell_angle_alpha 90.00
_cell_angle_beta 90.00
_cell_angle_gamma 90.00
_cell_formula_units_Z 4
_cell_length_a 6.7633(2)
_cell_length_b 10.5401(4)
_cell_length_c 24.4877(9)
_cell_measurement_reflns_used 5208
_cell_measurement_temperature 173(2)
_cell_measurement_theta_max 27.82
_cell_measurement_theta_min 2.55
_cell_volume 1745.63(11)
_computing_cell_refinement 'Bruker SAINT+'
_computing_data_collection 'Bruker APEX2'
_computing_data_reduction 'Bruker SAINT+'
_computing_molecular_graphics 'Bruker SHELXTL'
_computing_publication_material 'Bruker SHELXTL'
_computing_structure_refinement 'SHELXL-97 (Sheldrick, 1997)'
_computing_structure_solution 'SHELXS-97 (Sheldrick, 1990)'
_diffrn_ambient_temperature 173(2)
_diffrn_measured_fraction_theta_full 0.997
_diffrn_measured_fraction_theta_max 0.997
_diffrn_measurement_device_type 'Bruker X8 APEX II diffractometer'
_diffrn_measurement_method 'phi and omega scans'
_diffrn_radiation_monochromator graphite
_diffrn_radiation_source 'fine-focus sealed tube'
_diffrn_radiation_type MoK\a
_diffrn_radiation_wavelength 0.71073
_diffrn_reflns_av_R_equivalents 0.0441
_diffrn_reflns_av_sigmaI/netI 0.0300
_diffrn_reflns_limit_h_max 9
_diffrn_reflns_limit_h_min -9
_diffrn_reflns_limit_k_max 15
_diffrn_reflns_limit_k_min -15
_diffrn_reflns_limit_l_max 35
_diffrn_reflns_limit_l_min -33
_diffrn_reflns_number 22115
_diffrn_reflns_theta_full 30.65
_diffrn_reflns_theta_max 30.65
_diffrn_reflns_theta_min 1.66
_exptl_absorpt_coefficient_mu 0.081
_exptl_absorpt_correction_T_max 0.9880
_exptl_absorpt_correction_T_min 0.9608
_exptl_absorpt_correction_type multi-scan
_exptl_absorpt_process_details SADABS
_exptl_crystal_colour colourless
_exptl_crystal_density_diffrn 1.269
_exptl_crystal_density_method 'not measured'
_exptl_crystal_description parallelepiped
_exptl_crystal_F_000 712
_exptl_crystal_size_max 0.50
_exptl_crystal_size_mid 0.20
_exptl_crystal_size_min 0.15
_refine_diff_density_max 0.255
_refine_diff_density_min -0.176
_refine_diff_density_rms 0.038
_refine_ls_abs_structure_details 'Flack H D (1983), Acta Cryst. A39, 876-881'
_refine_ls_extinction_method none
_refine_ls_goodness_of_fit_ref 1.035
_refine_ls_hydrogen_treatment refall
_refine_ls_matrix_type full
_refine_ls_number_parameters 318
_refine_ls_number_reflns 3081
_refine_ls_number_restraints 0
_refine_ls_restrained_S_all 1.035
_refine_ls_R_factor_all 0.0477
_refine_ls_R_factor_gt 0.0396
_refine_ls_shift/su_max 0.001
_refine_ls_shift/su_mean 0.000
_refine_ls_structure_factor_coef Fsqd
_refine_ls_weighting_details 'calc w=1/[\s^2^(Fo^2^)+(0.0593P)^2^+0.0797P] where P=(Fo^2^+2Fc^2^)/3'
_refine_ls_weighting_scheme calc
_refine_ls_wR_factor_gt 0.0944
_refine_ls_wR_factor_ref 0.0982
_reflns_number_gt 2702
_reflns_number_total 3081
_reflns_threshold_expression >2sigma(I)
_cod_data_source_file ol901202t_si_004.cif
_cod_data_source_block porco118
_cod_depositor_comments
;
The following automatic conversions were performed:

'_symmetry_cell_setting' value 'Orthorhombic' changed to
'orthorhombic' according to
/home/saulius/struct/CIF-dictionaries/cif_core.dic dictionary named
'cif_core.dic' version 2.4.2 from 2011-04-26.

Automatic conversion script
Id: cif_fix_values 1715 2011-07-08 13:25:40Z adriana 
;
_cod_original_sg_symbol_H-M P2(1)2(1)2(1)
_cod_database_code 1504033

loop_
_symmetry_equiv_pos_as_xyz
'x, y, z'
'-x+1/2, -y, z+1/2'
'-x, y+1/2, -z+1/2'
'x+1/2, -y+1/2, -z'

loop_
_atom_site_label
_atom_site_type_symbol
_atom_site_fract_x
_atom_site_fract_y
_atom_site_fract_z
_atom_site_U_iso_or_equiv
_atom_site_adp_type
_atom_site_occupancy
_atom_site_symmetry_multiplicity
_atom_site_calc_flag
O1 O 0.47781(13) 0.67323(9) 0.15047(3) 0.0241(2) Uani 1 1 d
O2 O 0.66961(15) 0.91124(11) 0.10317(4) 0.0364(3) Uani 1 1 d
N1 N 0.51483(17) 0.97152(11) 0.18219(5) 0.0284(3) Uani 1 1 d
C1 C 0.57720(19) 0.61031(13) 0.10603(5) 0.0260(3) Uani 1 1 d
H1B H 0.698(2) 0.5670(15) 0.1224(6) 0.028(4) Uiso 1 1 d
H1A H 0.626(2) 0.6766(15) 0.0791(6) 0.031(4) Uiso 1 1 d
C2 C 0.44807(19) 0.51023(13) 0.08003(5) 0.0240(3) Uani 1 1 d
H2 H 0.532(2) 0.4675(14) 0.0524(6) 0.025(4) Uiso 1 1 d
C3 C 0.3742(2) 0.40826(13) 0.12035(6) 0.0299(3) Uani 1 1 d
H3B H 0.334(2) 0.4472(16) 0.1576(7) 0.034(4) Uiso 1 1 d
H3A H 0.480(3) 0.3446(16) 0.1248(7) 0.036(4) Uiso 1 1 d
C4 C 0.1925(2) 0.35726(12) 0.09258(5) 0.0256(3) Uani 1 1 d
C5 C 0.0876(3) 0.24609(13) 0.10223(6) 0.0325(3) Uani 1 1 d
H5 H 0.126(3) 0.1877(17) 0.1297(7) 0.043(5) Uiso 1 1 d
C6 C -0.0769(2) 0.21881(14) 0.07058(6) 0.0346(3) Uani 1 1 d
H6 H -0.150(3) 0.1407(17) 0.0780(7) 0.040(5) Uiso 1 1 d
C7 C -0.1379(2) 0.30153(14) 0.03001(6) 0.0330(3) Uani 1 1 d
H7 H -0.254(3) 0.2830(17) 0.0075(7) 0.046(5) Uiso 1 1 d
C8 C -0.0337(2) 0.41325(13) 0.02036(5) 0.0278(3) Uani 1 1 d
H8 H -0.075(3) 0.4727(16) -0.0084(6) 0.036(4) Uiso 1 1 d
C9 C 0.13156(19) 0.44022(12) 0.05166(5) 0.0226(3) Uani 1 1 d
C10 C 0.26087(19) 0.55621(12) 0.04979(5) 0.0216(2) Uani 1 1 d
H10 H 0.296(2) 0.5861(14) 0.0118(6) 0.024(4) Uiso 1 1 d
C11 C 0.15081(18) 0.66836(12) 0.07596(5) 0.0209(2) Uani 1 1 d
H11B H 0.098(2) 0.6443(15) 0.1129(6) 0.026(4) Uiso 1 1 d
H11A H 0.034(3) 0.6885(16) 0.0517(7) 0.040(5) Uiso 1 1 d
C12 C 0.27296(18) 0.78977(12) 0.08321(5) 0.0206(2) Uani 1 1 d
H12 H 0.374(2) 0.7903(15) 0.0547(6) 0.029(4) Uiso 1 1 d
C13 C 0.38314(18) 0.79138(12) 0.13779(5) 0.0210(2) Uani 1 1 d
C14 C 0.26253(19) 0.82685(12) 0.18722(5) 0.0218(2) Uani 1 1 d
C15 C 0.0954(2) 0.77366(13) 0.21009(6) 0.0275(3) Uani 1 1 d
H15 H 0.037(3) 0.6963(15) 0.1941(6) 0.033(4) Uiso 1 1 d
C16 C 0.0180(2) 0.82654(15) 0.25774(6) 0.0326(3) Uani 1 1 d
H16 H -0.103(3) 0.7886(18) 0.2729(7) 0.048(5) Uiso 1 1 d
C17 C 0.1060(3) 0.93018(15) 0.28167(6) 0.0358(3) Uani 1 1 d
H17 H 0.048(3) 0.9645(16) 0.3163(7) 0.040(4) Uiso 1 1 d
C18 C 0.2741(3) 0.98599(14) 0.25912(6) 0.0329(3) Uani 1 1 d
H18 H 0.335(3) 1.0584(17) 0.2762(7) 0.043(5) Uiso 1 1 d
C19 C 0.3481(2) 0.93236(13) 0.21201(5) 0.0251(3) Uani 1 1 d
C20 C 0.54272(19) 0.89752(13) 0.13749(5) 0.0257(3) Uani 1 1 d
C21 C 0.6429(3) 1.07614(17) 0.19768(7) 0.0424(4) Uani 1 1 d
H21C H 0.745(4) 1.070(2) 0.1747(9) 0.078(8) Uiso 1 1 d
H21B H 0.572(4) 1.158(2) 0.1947(9) 0.069(7) Uiso 1 1 d
H21A H 0.676(5) 1.068(3) 0.2371(12) 0.104(9) Uiso 1 1 d
C22 C 0.1472(2) 0.90899(13) 0.07727(6) 0.0261(3) Uani 1 1 d
H22C H 0.036(3) 0.9069(16) 0.1008(7) 0.038(5) Uiso 1 1 d
H22B H 0.105(3) 0.9126(15) 0.0405(7) 0.036(5) Uiso 1 1 d
H22A H 0.224(3) 0.9896(16) 0.0863(6) 0.029(4) Uiso 1 1 d

loop_
_atom_site_aniso_label
_atom_site_aniso_U_11
_atom_site_aniso_U_22
_atom_site_aniso_U_33
_atom_site_aniso_U_23
_atom_site_aniso_U_13
_atom_site_aniso_U_12
O1 0.0245(4) 0.0235(4) 0.0244(4) -0.0001(3) -0.0019(4) 0.0043(4)
O2 0.0254(5) 0.0415(6) 0.0423(5) -0.0013(5) 0.0079(4) -0.0104(5)
N1 0.0268(5) 0.0276(5) 0.0308(5) -0.0023(5) -0.0011(5) -0.0096(5)
C1 0.0172(5) 0.0301(6) 0.0307(6) -0.0030(5) 0.0009(5) 0.0044(5)
C2 0.0200(5) 0.0257(6) 0.0265(5) -0.0018(5) 0.0018(5) 0.0055(5)
C3 0.0350(7) 0.0256(6) 0.0290(6) 0.0026(5) -0.0059(6) 0.0030(6)
C4 0.0317(6) 0.0215(6) 0.0236(5) -0.0039(5) 0.0014(5) 0.0019(5)
C5 0.0475(9) 0.0224(6) 0.0276(6) -0.0021(5) 0.0050(6) -0.0017(6)
C6 0.0400(8) 0.0249(6) 0.0390(7) -0.0097(6) 0.0100(6) -0.0063(6)
C7 0.0260(6) 0.0310(7) 0.0419(7) -0.0130(6) -0.0007(6) 0.0001(6)
C8 0.0272(6) 0.0245(6) 0.0319(6) -0.0068(5) -0.0034(5) 0.0042(5)
C9 0.0250(6) 0.0217(5) 0.0212(5) -0.0041(4) 0.0038(5) 0.0032(5)
C10 0.0201(5) 0.0238(6) 0.0208(5) -0.0013(4) 0.0001(5) 0.0009(5)
C11 0.0164(5) 0.0203(5) 0.0260(5) -0.0003(5) -0.0015(5) -0.0002(5)
C12 0.0178(5) 0.0205(5) 0.0235(5) 0.0007(4) 0.0013(5) 0.0001(5)
C13 0.0171(5) 0.0213(5) 0.0245(5) 0.0001(5) 0.0011(4) -0.0016(5)
C14 0.0219(5) 0.0205(5) 0.0231(5) 0.0008(5) 0.0008(5) -0.0004(5)
C15 0.0285(6) 0.0253(6) 0.0287(6) -0.0014(5) 0.0044(5) -0.0048(6)
C16 0.0335(7) 0.0353(7) 0.0289(6) 0.0005(6) 0.0091(6) -0.0023(7)
C17 0.0482(9) 0.0319(7) 0.0273(6) -0.0039(5) 0.0076(6) 0.0008(7)
C18 0.0428(8) 0.0272(6) 0.0286(6) -0.0060(5) -0.0012(6) -0.0044(6)
C19 0.0265(6) 0.0235(6) 0.0255(5) 0.0011(5) -0.0024(5) -0.0014(5)
C20 0.0189(5) 0.0276(6) 0.0307(6) 0.0023(5) -0.0021(5) -0.0038(5)
C21 0.0431(8) 0.0380(8) 0.0461(9) -0.0042(7) -0.0041(7) -0.0207(7)
C22 0.0241(6) 0.0230(6) 0.0312(6) 0.0035(5) -0.0014(5) 0.0021(5)

loop_
_atom_type_symbol
_atom_type_description
_atom_type_scat_dispersion_real
_atom_type_scat_dispersion_imag
_atom_type_scat_source
C C 0.0033 0.0000 'International Tables Vol C Tables 4.2.6.8 and 6.1.1.4'
H H 0.0000 0.0000 'International Tables Vol C Tables 4.2.6.8 and 6.1.1.4'
N N 0.0061 0.0000 'International Tables Vol C Tables 4.2.6.8 and 6.1.1.4'
O O 0.0106 0.0000 'International Tables Vol C Tables 4.2.6.8 and 6.1.1.4'

loop_
_geom_angle_atom_site_label_1
_geom_angle_atom_site_label_2
_geom_angle_atom_site_label_3
_geom_angle
C13 O1 C1 116.38(9)
C20 N1 C19 111.21(11)
C20 N1 C21 124.33(12)
C19 N1 C21 124.45(12)
O1 C1 C2 111.73(10)
C1 C2 C3 113.83(11)
C1 C2 C10 117.19(11)
C3 C2 C10 105.06(10)
C4 C3 C2 102.97(10)
C5 C4 C9 120.05(13)
C5 C4 C3 129.90(13)
C9 C4 C3 110.05(12)
C6 C5 C4 119.31(13)
C7 C6 C5 120.65(14)
C6 C7 C8 120.20(14)
C9 C8 C7 119.24(13)
C8 C9 C4 120.55(12)
C8 C9 C10 128.28(12)
C4 C9 C10 111.12(11)
C9 C10 C11 109.32(10)
C9 C10 C2 101.95(10)
C11 C10 C2 116.00(10)
C12 C11 C10 115.41(10)
C22 C12 C13 110.24(10)
C22 C12 C11 112.11(10)
C13 C12 C11 111.88(10)
O1 C13 C14 106.45(9)
O1 C13 C12 113.38(10)
C14 C13 C12 116.15(10)
O1 C13 C20 108.41(10)
C14 C13 C20 101.60(10)
C12 C13 C20 110.00(10)
C15 C14 C19 119.18(12)
C15 C14 C13 131.94(12)
C19 C14 C13 108.87(11)
C14 C15 C16 118.95(13)
C17 C16 C15 120.77(14)
C16 C17 C18 121.29(14)
C19 C18 C17 117.04(13)
C18 C19 C14 122.76(13)
C18 C19 N1 127.28(13)
C14 C19 N1 109.96(11)
O2 C20 N1 126.17(13)
O2 C20 C13 125.57(12)
N1 C20 C13 108.26(11)

loop_
_geom_bond_atom_site_label_1
_geom_bond_atom_site_label_2
_geom_bond_distance
O1 C13 1.4342(15)
O1 C1 1.4409(15)
O2 C20 1.2100(16)
N1 C20 1.3572(17)
N1 C19 1.4055(17)
N1 C21 1.4525(19)
C1 C2 1.5103(19)
C2 C3 1.5427(19)
C2 C10 1.5446(18)
C3 C4 1.504(2)
C4 C5 1.390(2)
C4 C9 1.3924(18)
C5 C6 1.386(2)
C6 C7 1.385(2)
C7 C8 1.393(2)
C8 C9 1.3845(19)
C9 C10 1.5038(18)
C10 C11 1.5370(18)
C11 C12 1.5335(17)
C12 C22 1.5242(18)
C12 C13 1.5303(17)
C13 C14 1.5069(17)
C13 C20 1.5545(18)
C14 C15 1.3807(18)
C14 C19 1.3928(18)
C15 C16 1.3948(19)
C16 C17 1.375(2)
C17 C18 1.394(2)
C18 C19 1.3787(19)
